data_4331582
loop_
_publ_author_name
'Hayton, Trevor W.'
'Boncella, James M.'
'Scott, Brian L.'
'Abboud, Khalil A.'
'Mills, Ryan C.'

_publ_section_title
;
 Coupling of an Aldehyde or Ketone to Pyridine Mediated by a Tungsten
 Imido Complex
;
_journal_issue 25
_journal_name_full 'Inorganic Chemistry'
_journal_page_first 9506
_journal_page_last 9517
_journal_paper_doi 10.1021/ic0511367
_journal_volume 44
_journal_year 2005
_chemical_formula_sum 'C30 H37 N5 O2 Si2 W'
_chemical_formula_weight 739.68
_chemical_name_systematic
;
 ?
;
_space_group_IT_number 88
_symmetry_cell_setting orthorhombic
_symmetry_space_group_name_Hall '-I 4ad'
_symmetry_space_group_name_H-M 'I 41/a :2'
_atom_sites_solution_hydrogens geom
_atom_sites_solution_primary direct
_atom_sites_solution_secondary difmap
_audit_creation_method shelxl-97
_cell_angle_alpha 90.00
_cell_angle_beta 90.00
_cell_angle_gamma 90.00
_cell_formula_units_Z 16
_cell_length_a 30.2668(15)
_cell_length_b 30.2668(15)
_cell_length_c 13.6276(7)
_cell_measurement_temperature 141(2)
_cell_volume 12484.0(11)
_computing_cell_refinement 'SAINT+, v. 7.06 (Bruker AXS, 2001)'
_computing_data_collection 'APEX II, v. 1.08 (Bruker AXS, 2003)'
_computing_data_reduction 'SAINT+, v. 7.06 (Bruker AXS, 2001)'
_computing_molecular_graphics 'SHELXTL, v. 6.10, (Bruker AXS, 2000)'
_computing_publication_material 'SHELXTL, v. 6.10, (Bruker AXS, 2000)'
_computing_structure_refinement 'SHELXL-97 (Sheldrick, 1997)'
_computing_structure_solution 'SHELXS-97 (Sheldrick, 1990)'
_diffrn_ambient_temperature 141(2)
_diffrn_measured_fraction_theta_full 0.999
_diffrn_measured_fraction_theta_max 0.996
_diffrn_measurement_device_type 'Bruker D8 with APEXII CCD'
_diffrn_measurement_method '\w scans'
_diffrn_radiation_monochromator graphite
_diffrn_radiation_source 'fine-focus sealed tube'
_diffrn_radiation_type mok\a
_diffrn_radiation_wavelength 0.71073
_diffrn_reflns_av_R_equivalents 0.0650
_diffrn_reflns_av_sigmaI/netI 0.0463
_diffrn_reflns_limit_h_max 37
_diffrn_reflns_limit_h_min -37
_diffrn_reflns_limit_k_max 37
_diffrn_reflns_limit_k_min -37
_diffrn_reflns_limit_l_max 9
_diffrn_reflns_limit_l_min -16
_diffrn_reflns_number 34975
_diffrn_reflns_theta_full 25.00
_diffrn_reflns_theta_max 25.91
_diffrn_reflns_theta_min 1.35
_diffrn_standards_decay_% '< 2'
_diffrn_standards_interval_count 0
_diffrn_standards_interval_time 0
_diffrn_standards_number 0
_exptl_absorpt_coefficient_mu 3.813
_exptl_absorpt_correction_T_max 0.86
_exptl_absorpt_correction_T_min 0.59
_exptl_absorpt_correction_type multi-scan
_exptl_absorpt_process_details 'SADABS (Sheldrick, 1996)'
_exptl_crystal_colour red
_exptl_crystal_density_diffrn 1.574
_exptl_crystal_density_method 'not measured'
_exptl_crystal_description 'rectangular slab'
_exptl_crystal_F_000 5920
_exptl_crystal_size_max 0.14
_exptl_crystal_size_mid 0.08
_exptl_crystal_size_min 0.04
_refine_diff_density_max 2.350
_refine_diff_density_min -0.835
_refine_diff_density_rms 0.121
_refine_ls_extinction_method none
_refine_ls_goodness_of_fit_ref 1.060
_refine_ls_hydrogen_treatment noref
_refine_ls_matrix_type full
_refine_ls_number_parameters 375
_refine_ls_number_reflns 6060
_refine_ls_number_restraints 0
_refine_ls_restrained_S_all 1.060
_refine_ls_R_factor_all 0.0619
_refine_ls_R_factor_gt 0.0391
_refine_ls_shift/su_max 0.001
_refine_ls_shift/su_mean 0.000
_refine_ls_structure_factor_coef Fsqd
_refine_ls_weighting_details 'calc w=1/[\s^2^(fo^2^)+(0.0473p)^2^+43.7649p] where p=(fo^2^+2fc^2^)/3'
_refine_ls_weighting_scheme calc
_refine_ls_wR_factor_gt 0.0897
_refine_ls_wR_factor_ref 0.1001
_reflns_number_gt 4422
_reflns_number_total 6060
_reflns_threshold_expression >2sigma(i)
_cod_data_source_file ic0511367sup1.cif
_cod_data_source_block compound7
_cod_depositor_comments
;
The following automatic conversions were performed:

'_refine_ls_structure_factor_coef' value 'fsqd' changed to 'Fsqd'
according to /home/saulius/struct/CIF-dictionaries/cif_core.dic
dictionary named 'cif_core.dic' version 2.4.2 from
2011-04-26.

'_atom_site_adp_type' value 'uani' changed to 'Uani'
according to /home/saulius/struct/CIF-dictionaries/cif_core.dic
dictionary named 'cif_core.dic' version 2.4.2 from 2011-04-26 (40
times).

'_atom_site_adp_type' value 'uiso' changed to 'Uiso'
according to /home/saulius/struct/CIF-dictionaries/cif_core.dic
dictionary named 'cif_core.dic' version 2.4.2 from 2011-04-26 (37
times).

'_atom_site_refinement_flags' value 'r' changed to 'R'
according to /home/saulius/struct/CIF-dictionaries/cif_core.dic
dictionary named 'cif_core.dic' version 2.4.2 from 2011-04-26 (35
times).

Automatic conversion script
Id: cif_fix_values 1891 2012-01-12 08:04:46Z andrius 
;
_cod_original_sg_symbol_H-M 'I 41/a'
_cod_database_code 4331582

loop_
_symmetry_equiv_pos_as_xyz
'x, y, z'
'-x, -y+1/2, z'
'-y+3/4, x+1/4, z+1/4'
'y+1/4, -x+1/4, z+1/4'
'x+1/2, y+1/2, z+1/2'
'-x+1/2, -y+1, z+1/2'
'-y+5/4, x+3/4, z+3/4'
'y+3/4, -x+3/4, z+3/4'
'-x, -y, -z'
'x, y-1/2, -z'
'y-3/4, -x-1/4, -z-1/4'
'-y-1/4, x-1/4, -z-1/4'
'-x+1/2, -y+1/2, -z+1/2'
'x+1/2, y, -z+1/2'
'y-1/4, -x+1/4, -z+1/4'
'-y+1/4, x+1/4, -z+1/4'

loop_
_atom_site_label
_atom_site_type_symbol
_atom_site_fract_x
_atom_site_fract_y
_atom_site_fract_z
_atom_site_U_iso_or_equiv
_atom_site_adp_type
_atom_site_occupancy
_atom_site_symmetry_multiplicity
_atom_site_calc_flag
_atom_site_refinement_flags
w1 w 0.073220(7) 0.035543(8) 0.722046(17) 0.03150(10) Uani 1 1 d .
si2 si 0.14589(5) 0.07539(5) 0.54436(12) 0.0315(4) Uani 1 1 d .
si1 si 0.03201(6) 0.10359(8) 0.89724(14) 0.0500(5) Uani 1 1 d .
n1 n 0.11776(15) 0.01895(17) 0.7983(3) 0.0344(12) Uani 1 1 d .
o1 o 0.03290(12) -0.00783(15) 0.7891(3) 0.0386(10) Uani 1 1 d .
o2 o 0.02230(12) 0.02997(12) 0.6270(3) 0.0310(9) Uani 1 1 d .
n4 n 0.08499(15) -0.02647(16) 0.6332(3) 0.0297(11) Uani 1 1 d .
n3 n 0.09971(14) 0.07825(15) 0.6239(3) 0.0297(11) Uani 1 1 d .
c19 c 0.0085(2) -0.0139(2) 0.6245(5) 0.0322(15) Uani 1 1 d .
n5 n -0.04715(16) -0.09204(18) 0.7307(4) 0.0401(13) Uani 1 1 d .
c24 c 0.12196(19) -0.05066(19) 0.6206(4) 0.0313(14) Uani 1 1 d .
h24 h 0.1479 -0.0418 0.6515 0.038 Uiso 1 1 calc R
c14 c 0.06609(18) 0.1097(2) 0.6091(5) 0.0334(14) Uani 1 1 d .
c26 c -0.00793(19) -0.0740(2) 0.7545(4) 0.0358(15) Uani 1 1 d .
c23 c 0.1223(2) -0.0880(2) 0.5635(4) 0.0350(14) Uani 1 1 d .
h23 h 0.1483 -0.1040 0.5557 0.042 Uiso 1 1 calc R
n2 n 0.04794(15) 0.09197(17) 0.7753(4) 0.0373(13) Uani 1 1 d .
c13 c 0.03806(19) 0.1173(2) 0.6924(5) 0.0364(15) Uani 1 1 d .
c25 c -0.0029(2) -0.0253(2) 0.7340(5) 0.0351(14) Uani 1 1 d .
c20 c 0.04675(18) -0.04096(19) 0.5924(4) 0.0289(13) Uani 1 1 d .
c21 c 0.0459(2) -0.0779(2) 0.5328(4) 0.0349(14) Uani 1 1 d .
h21 h 0.0197 -0.0866 0.5030 0.042 Uiso 1 1 calc R
c6 c 0.1249(2) -0.0408(3) 0.9133(5) 0.0542(19) Uani 1 1 d .
h6 h 0.0950 -0.0382 0.9283 0.065 Uiso 1 1 calc R
c11 c 0.19284(18) 0.0475(2) 0.6073(5) 0.0375(15) Uani 1 1 d .
h11a h 0.2001 0.0634 0.6662 0.056 Uiso 1 1 calc R
h11b h 0.2181 0.0471 0.5645 0.056 Uiso 1 1 calc R
h11c h 0.1846 0.0178 0.6236 0.056 Uiso 1 1 calc R
c16 c 0.02359(19) 0.1629(2) 0.5158(5) 0.0384(15) Uani 1 1 d .
h16 h 0.0189 0.1788 0.4582 0.046 Uiso 1 1 calc R
c17 c -0.0040(2) 0.1693(2) 0.5964(6) 0.0442(17) Uani 1 1 d .
h17 h -0.0274 0.1892 0.5917 0.053 Uiso 1 1 calc R
c22 c 0.0841(2) -0.1017(2) 0.5176(4) 0.0374(15) Uani 1 1 d .
h22 h 0.0841 -0.1266 0.4773 0.045 Uiso 1 1 calc R
c27 c 0.0264(2) -0.0989(2) 0.7915(5) 0.0443(16) Uani 1 1 d .
h27 h 0.0533 -0.0858 0.8071 0.053 Uiso 1 1 calc R
c10 c 0.1303(2) 0.0429(2) 0.4343(5) 0.0396(15) Uani 1 1 d .
h10a h 0.1174 0.0154 0.4543 0.059 Uiso 1 1 calc R
h10b h 0.1562 0.0372 0.3955 0.059 Uiso 1 1 calc R
h10c h 0.1093 0.0593 0.3960 0.059 Uiso 1 1 calc R
c15 c 0.05803(19) 0.13278(19) 0.5218(5) 0.0367(15) Uani 1 1 d .
h15 h 0.0759 0.1279 0.4675 0.044 Uiso 1 1 calc R
c1 c 0.1441(2) -0.0114(2) 0.8481(4) 0.0395(15) Uani 1 1 d .
c18 c 0.00273(19) 0.1468(2) 0.6828(5) 0.0394(16) Uani 1 1 d .
h18 h -0.0164 0.1513 0.7354 0.047 Uiso 1 1 calc R
c30 c -0.0519(2) -0.1355(3) 0.7446(5) 0.0500(19) Uani 1 1 d .
h30 h -0.0789 -0.1483 0.7289 0.060 Uiso 1 1 calc R
c3 c 0.2144(3) -0.0478(3) 0.8746(5) 0.059(2) Uani 1 1 d .
h3 h 0.2446 -0.0496 0.8627 0.070 Uiso 1 1 calc R
c29 c -0.0187(3) -0.1628(3) 0.7811(5) 0.0533(19) Uani 1 1 d .
h29 h -0.0232 -0.1930 0.7888 0.064 Uiso 1 1 calc R
c4 c 0.1943(3) -0.0783(3) 0.9353(6) 0.062(2) Uani 1 1 d .
h4 h 0.2105 -0.1015 0.9617 0.075 Uiso 1 1 calc R
c2 c 0.1895(2) -0.0145(2) 0.8313(5) 0.0468(17) Uani 1 1 d .
h2 h 0.2032 0.0060 0.7906 0.056 Uiso 1 1 calc R
c28 c 0.0201(2) -0.1437(3) 0.8050(5) 0.0519(18) Uani 1 1 d .
h28 h 0.0429 -0.1609 0.8307 0.062 Uiso 1 1 calc R
c5 c 0.1499(3) -0.0740(3) 0.9564(6) 0.067(2) Uani 1 1 d .
h5 h 0.1366 -0.0935 1.0000 0.081 Uiso 1 1 calc R
c7 c -0.0230(2) 0.0788(4) 0.9214(6) 0.103(4) Uani 1 1 d .
h7a h -0.0449 0.0932 0.8816 0.155 Uiso 1 1 calc R
h7b h -0.0304 0.0824 0.9894 0.155 Uiso 1 1 calc R
h7c h -0.0223 0.0478 0.9056 0.155 Uiso 1 1 calc R
c8 c 0.0724(3) 0.0793(3) 0.9809(5) 0.070(2) Uani 1 1 d .
h8a h 0.0719 0.0477 0.9744 0.105 Uiso 1 1 calc R
h8b h 0.0651 0.0873 1.0472 0.105 Uiso 1 1 calc R
h8c h 0.1013 0.0902 0.9652 0.105 Uiso 1 1 calc R
c12 c 0.1666(2) 0.1312(2) 0.5108(6) 0.0480(18) Uani 1 1 d .
h12a h 0.1426 0.1487 0.4855 0.072 Uiso 1 1 calc R
h12b h 0.1891 0.1285 0.4616 0.072 Uiso 1 1 calc R
h12c h 0.1786 0.1454 0.5679 0.072 Uiso 1 1 calc R
c9 c 0.0303(3) 0.1648(3) 0.9168(7) 0.089(3) Uani 1 1 d .
h9a h 0.0576 0.1777 0.8949 0.133 Uiso 1 1 calc R
h9b h 0.0262 0.1710 0.9853 0.133 Uiso 1 1 calc R
h9c h 0.0062 0.1772 0.8801 0.133 Uiso 1 1 calc R
h25a h -0.0286(16) -0.0086(15) 0.747(4) 0.011(12) Uiso 1 1 d .
h19a h -0.0131(19) -0.0158(19) 0.600(5) 0.032(19) Uiso 1 1 d .

loop_
_atom_site_aniso_label
_atom_site_aniso_U_11
_atom_site_aniso_U_22
_atom_site_aniso_U_33
_atom_site_aniso_U_23
_atom_site_aniso_U_13
_atom_site_aniso_U_12
w1 0.02482(14) 0.04952(17) 0.02017(14) -0.00778(11) 0.00139(10) -0.00554(10)
si2 0.0292(8) 0.0370(9) 0.0282(9) -0.0022(7) 0.0072(7) 0.0011(7)
si1 0.0316(10) 0.0873(15) 0.0311(11) -0.0260(10) 0.0061(8) -0.0071(10)
n1 0.028(3) 0.056(3) 0.019(3) 0.000(2) 0.000(2) -0.010(2)
o1 0.027(2) 0.065(3) 0.023(2) -0.008(2) 0.0026(18) -0.0128(19)
o2 0.026(2) 0.039(2) 0.028(2) -0.0086(18) 0.0021(17) -0.0034(17)
n4 0.026(3) 0.047(3) 0.016(2) 0.003(2) 0.001(2) -0.002(2)
n3 0.026(3) 0.038(3) 0.025(3) -0.004(2) 0.001(2) 0.000(2)
c19 0.020(3) 0.053(4) 0.023(3) -0.006(3) -0.001(3) -0.007(3)
n5 0.031(3) 0.058(4) 0.031(3) -0.010(3) 0.006(2) -0.008(2)
c24 0.029(3) 0.045(4) 0.020(3) 0.004(3) -0.001(2) -0.007(3)
c14 0.026(3) 0.041(3) 0.033(4) -0.016(3) 0.002(3) -0.004(3)
c26 0.032(3) 0.059(4) 0.017(3) -0.010(3) 0.006(2) -0.005(3)
c23 0.033(3) 0.043(4) 0.029(3) 0.006(3) 0.006(3) -0.003(3)
n2 0.027(3) 0.056(3) 0.028(3) -0.023(3) 0.004(2) -0.004(2)
c13 0.028(3) 0.050(4) 0.031(4) -0.019(3) -0.004(3) -0.003(3)
c25 0.026(3) 0.052(4) 0.027(4) -0.009(3) 0.000(3) 0.001(3)
c20 0.029(3) 0.041(3) 0.017(3) 0.005(3) 0.000(2) -0.006(2)
c21 0.032(3) 0.046(4) 0.027(3) 0.002(3) -0.003(3) -0.006(3)
c6 0.046(4) 0.080(5) 0.037(4) 0.012(4) -0.012(3) -0.018(4)
c11 0.026(3) 0.048(4) 0.039(4) -0.001(3) 0.006(3) -0.007(3)
c16 0.032(3) 0.042(4) 0.041(4) -0.012(3) -0.010(3) 0.001(3)
c17 0.028(3) 0.044(4) 0.061(5) -0.020(4) -0.004(3) 0.000(3)
c22 0.044(4) 0.041(4) 0.028(3) -0.006(3) 0.005(3) -0.006(3)
c27 0.045(4) 0.062(5) 0.026(4) -0.002(3) -0.001(3) -0.003(3)
c10 0.048(4) 0.040(4) 0.031(4) -0.004(3) 0.010(3) 0.006(3)
c15 0.031(3) 0.038(3) 0.040(4) -0.018(3) 0.002(3) -0.001(3)
c1 0.041(4) 0.056(4) 0.021(3) 0.006(3) -0.006(3) -0.012(3)
c18 0.023(3) 0.048(4) 0.047(4) -0.024(3) 0.002(3) -0.001(3)
c30 0.044(4) 0.066(5) 0.041(4) -0.011(4) 0.004(3) -0.022(4)
c3 0.051(4) 0.082(6) 0.043(5) 0.009(4) -0.009(4) 0.006(4)
c29 0.069(5) 0.056(5) 0.034(4) 0.001(4) 0.003(4) -0.009(4)
c4 0.070(5) 0.074(6) 0.043(5) 0.022(4) -0.019(4) 0.002(4)
c2 0.040(4) 0.069(5) 0.031(4) 0.009(3) -0.003(3) -0.005(3)
c28 0.057(5) 0.066(5) 0.033(4) 0.001(4) -0.006(3) 0.006(4)
c5 0.065(5) 0.086(6) 0.050(5) 0.031(4) -0.023(4) -0.028(4)
c7 0.045(5) 0.224(12) 0.041(5) -0.054(7) 0.024(4) -0.048(6)
c8 0.065(5) 0.119(7) 0.025(4) -0.012(4) 0.011(4) 0.003(5)
c12 0.032(3) 0.043(4) 0.070(5) 0.002(4) 0.013(3) -0.002(3)
c9 0.118(8) 0.097(7) 0.051(6) -0.042(5) 0.003(5) 0.019(6)

loop_
_atom_type_symbol
_atom_type_description
_atom_type_scat_dispersion_real
_atom_type_scat_dispersion_imag
_atom_type_scat_source
c c 0.0033 0.0016 'international tables vol c tables 4.2.6.8 and 6.1.1.4'
h h 0.0000 0.0000 'international tables vol c tables 4.2.6.8 and 6.1.1.4'
n n 0.0061 0.0033 'international tables vol c tables 4.2.6.8 and 6.1.1.4'
o o 0.0106 0.0060 'international tables vol c tables 4.2.6.8 and 6.1.1.4'
si si 0.0817 0.0704 'international tables vol c tables 4.2.6.8 and 6.1.1.4'
w w -0.8490 6.8722 'international tables vol c tables 4.2.6.8 and 6.1.1.4'

loop_
_geom_angle_atom_site_label_1
_geom_angle_atom_site_label_2
_geom_angle_atom_site_label_3
_geom_angle
n1 w1 n2 108.6(2)
n1 w1 o1 90.58(19)
n2 w1 o1 99.17(19)
n1 w1 o2 158.63(19)
n2 w1 o2 90.69(17)
o1 w1 o2 76.94(16)
n1 w1 n3 105.46(19)
n2 w1 n3 81.2(2)
o1 w1 n3 163.03(17)
o2 w1 n3 86.10(17)
n1 w1 n4 87.6(2)
n2 w1 n4 163.68(18)
o1 w1 n4 78.31(16)
o2 w1 n4 73.01(15)
n3 w1 n4 96.53(17)
n3 si2 c10 108.7(3)
n3 si2 c12 111.8(3)
c10 si2 c12 111.6(3)
n3 si2 c11 110.1(3)
c10 si2 c11 109.0(3)
c12 si2 c11 105.6(3)
n2 si1 c8 109.0(3)
n2 si1 c7 109.3(3)
c8 si1 c7 109.1(4)
n2 si1 c9 109.8(4)
c8 si1 c9 109.1(4)
c7 si1 c9 110.5(5)
c1 n1 w1 155.1(4)
c25 o1 w1 117.7(4)
c19 o2 w1 108.9(4)
c24 n4 c20 118.7(5)
c24 n4 w1 130.5(4)
c20 n4 w1 110.7(4)
c14 n3 si2 121.1(4)
c14 n3 w1 103.8(4)
si2 n3 w1 133.3(3)
o2 c19 c20 107.4(5)
o2 c19 c25 104.6(5)
c20 c19 c25 109.3(5)
c30 n5 c26 117.4(6)
n4 c24 c23 121.7(5)
c15 c14 n3 125.8(5)
c15 c14 c13 119.2(5)
n3 c14 c13 115.0(6)
n5 c26 c27 122.0(6)
n5 c26 c25 116.2(6)
c27 c26 c25 121.7(6)
c24 c23 c22 120.0(6)
c13 n2 si1 126.4(4)
c13 n2 w1 104.8(4)
si1 n2 w1 127.9(3)
n2 c13 c18 126.0(6)
n2 c13 c14 115.1(5)
c18 c13 c14 118.8(6)
o1 c25 c26 110.1(5)
o1 c25 c19 104.8(5)
c26 c25 c19 114.4(5)
n4 c20 c21 121.2(5)
n4 c20 c19 111.5(5)
c21 c20 c19 127.3(5)
c22 c21 c20 119.8(6)
c1 c6 c5 120.4(7)
c15 c16 c17 119.7(7)
c18 c17 c16 121.1(6)
c23 c22 c21 118.4(6)
c26 c27 c28 118.8(6)
c16 c15 c14 120.6(6)
c6 c1 n1 119.6(6)
c6 c1 c2 118.5(6)
n1 c1 c2 121.8(6)
c17 c18 c13 120.6(6)
n5 c30 c29 123.8(6)
c4 c3 c2 120.1(7)
c28 c29 c30 117.5(7)
c3 c4 c5 119.3(7)
c3 c2 c1 120.7(6)
c29 c28 c27 120.5(7)
c4 c5 c6 120.8(7)

loop_
_geom_bond_atom_site_label_1
_geom_bond_atom_site_label_2
_geom_bond_distance
w1 n1 1.775(5)
w1 n2 2.007(5)
w1 o1 2.012(4)
w1 o2 2.020(4)
w1 n3 2.026(5)
w1 n4 2.262(5)
si2 n3 1.771(5)
si2 c10 1.855(6)
si2 c12 1.860(6)
si2 c11 1.861(6)
si1 n2 1.765(5)
si1 c8 1.825(8)
si1 c7 1.857(7)
si1 c9 1.873(9)
n1 c1 1.394(8)
o1 c25 1.419(7)
o2 c19 1.392(7)
n4 c24 1.348(7)
n4 c20 1.357(7)
n3 c14 1.407(7)
c19 c20 1.485(8)
c19 c25 1.569(9)
n5 c30 1.338(8)
n5 c26 1.347(7)
c24 c23 1.372(8)
c14 c15 1.402(9)
c14 c13 1.435(8)
c26 c27 1.380(9)
c26 c25 1.508(9)
c23 c22 1.379(8)
n2 c13 1.398(8)
c13 c18 1.400(8)
c20 c21 1.381(8)
c21 c22 1.379(8)
c6 c1 1.385(9)
c6 c5 1.388(10)
c16 c15 1.388(8)
c16 c17 1.394(9)
c17 c18 1.376(9)
c27 c28 1.382(10)
c1 c2 1.395(8)
c30 c29 1.390(10)
c3 c4 1.380(10)
c3 c2 1.391(9)
c29 c28 1.350(10)
c4 c5 1.381(11)
